data_7014717
loop_
_publ_author_name
'Nihei, Masayuki'
'Takahashi, Nobukazu'
'Nishikawa, Hiroyuki'
'Oshio, Hiroki'

_publ_section_title
;
 Spin-crossover behavior and electrical conduction property in iron(ii)
 complexes with tetrathiafulvalene moieties.
;
_journal_issue 10
_journal_name_full 'Dalton transactions (Cambridge, England : 2003)'
_journal_page_first 2154
_journal_page_last 2156
_journal_paper_doi 10.1039/c0dt01092h
_journal_volume 40
_journal_year 2011
_chemical_formula_sum 'C89 H74 B2 Fe N11 O2.5 S8'
_chemical_formula_weight 1671.54
_chemical_name_systematic
;
?
;
_space_group_IT_number 14
_symmetry_cell_setting monoclinic
_symmetry_space_group_name_Hall '-P 2ybc'
_symmetry_space_group_name_H-M 'P 1 21/c 1'
_atom_sites_solution_hydrogens geom
_atom_sites_solution_primary direct
_atom_sites_solution_secondary difmap
_audit_creation_method SHELXL-97
_cell_angle_alpha 90.00
_cell_angle_beta 95.123(2)
_cell_angle_gamma 90.00
_cell_formula_units_Z 4
_cell_length_a 21.3301(18)
_cell_length_b 22.1460(18)
_cell_length_c 17.3065(14)
_cell_measurement_reflns_used 1072
_cell_measurement_temperature 120(2)
_cell_measurement_theta_max 15.08
_cell_measurement_theta_min 2.35
_cell_volume 8142.5(12)
_computing_cell_refinement 'Bruker SMART'
_computing_data_collection 'Bruker SMART'
_computing_data_reduction 'Bruker SAINT'
_computing_molecular_graphics 'Bruker SHLXTL'
_computing_publication_material 'Bruker SHLXTL'
_computing_structure_refinement 'SHELXL-97 (Sheldrick, 1997)'
_computing_structure_solution 'SHELXS-97 (Sheldrick, 1990)'
_diffrn_ambient_temperature 120(2)
_diffrn_detector_area_resol_mean 8.366
_diffrn_measured_fraction_theta_full 0.996
_diffrn_measured_fraction_theta_max 0.996
_diffrn_measurement_device_type 'CCD area detector'
_diffrn_measurement_method 'phi and omega scans'
_diffrn_radiation_monochromator graphite
_diffrn_radiation_source 'fine-focus sealed tube'
_diffrn_radiation_type MoK\a
_diffrn_radiation_wavelength 0.71073
_diffrn_reflns_av_R_equivalents 0.1533
_diffrn_reflns_av_sigmaI/netI 0.2493
_diffrn_reflns_limit_h_max 26
_diffrn_reflns_limit_h_min -21
_diffrn_reflns_limit_k_max 25
_diffrn_reflns_limit_k_min -27
_diffrn_reflns_limit_l_max 21
_diffrn_reflns_limit_l_min -20
_diffrn_reflns_number 45908
_diffrn_reflns_theta_full 26.00
_diffrn_reflns_theta_max 26.00
_diffrn_reflns_theta_min 0.96
_diffrn_standards_interval_time 510
_diffrn_standards_number 55
_exptl_absorpt_coefficient_mu 0.448
_exptl_absorpt_correction_T_max 0.9565
_exptl_absorpt_correction_T_min 0.8772
_exptl_absorpt_correction_type empirical
_exptl_crystal_colour 'dark purple'
_exptl_crystal_density_diffrn 1.364
_exptl_crystal_density_method 'not measured'
_exptl_crystal_description needle
_exptl_crystal_F_000 3476
_exptl_crystal_size_max 0.30
_exptl_crystal_size_mid 0.10
_exptl_crystal_size_min 0.10
_platon_squeeze_details
;
;
_refine_diff_density_max 1.113
_refine_diff_density_min -0.650
_refine_diff_density_rms 0.090
_refine_ls_extinction_method none
_refine_ls_goodness_of_fit_ref 0.885
_refine_ls_hydrogen_treatment constr
_refine_ls_matrix_type full
_refine_ls_number_parameters 964
_refine_ls_number_reflns 15968
_refine_ls_number_restraints 276
_refine_ls_restrained_S_all 0.879
_refine_ls_R_factor_all 0.2552
_refine_ls_R_factor_gt 0.1026
_refine_ls_shift/su_max 0.000
_refine_ls_shift/su_mean 0.000
_refine_ls_structure_factor_coef Fsqd
_refine_ls_weighting_details 'calc w=1/[\s^2^(Fo^2^)+(0.1065P)^2^+0.0000P] where P=(Fo^2^+2Fc^2^)/3'
_refine_ls_weighting_scheme calc
_refine_ls_wR_factor_gt 0.2129
_refine_ls_wR_factor_ref 0.2710
_reflns_number_gt 5120
_reflns_number_total 15968
_reflns_threshold_expression >2sigma(I)
_cod_data_source_file C0DT01092H.TXT
_cod_data_source_block a_dcc1tf
_cod_original_sg_symbol_H-M P21/c
_cod_original_formula_sum 'C89 H74 B2 Fe N11 O2.50 S8'
_cod_database_code 7014717

loop_
_symmetry_equiv_pos_as_xyz
'x, y, z'
'-x, y+1/2, -z+1/2'
'-x, -y, -z'
'x, -y-1/2, z-1/2'

loop_
_atom_site_label
_atom_site_type_symbol
_atom_site_fract_x
_atom_site_fract_y
_atom_site_fract_z
_atom_site_U_iso_or_equiv
_atom_site_adp_type
_atom_site_occupancy
_atom_site_symmetry_multiplicity
_atom_site_calc_flag
_atom_site_refinement_flags
_atom_site_disorder_assembly
_atom_site_disorder_group
Fe1 Fe 0.24289(5) 0.43027(4) 0.24669(7) 0.0439(4) Uani 1 1 d . . .
S1 S 0.31481(11) 0.03335(9) 0.40041(13) 0.0537(6) Uani 1 1 d . . .
S2 S 0.44703(11) -0.00552(9) 0.39583(13) 0.0538(6) Uani 1 1 d . . .
S3 S 0.29321(12) -0.08257(9) 0.51518(15) 0.0644(7) Uani 1 1 d . . .
S4 S 0.42704(12) -0.11674(9) 0.50895(14) 0.0578(7) Uani 1 1 d . . .
S5 S 0.21689(13) 0.84804(10) 0.24125(18) 0.0810(9) Uani 1 1 d . . .
S6 S 0.33508(13) 0.91511(10) 0.23435(17) 0.0774(8) Uani 1 1 d . . .
S7 S 0.14023(19) 0.97634(14) 0.2231(3) 0.172(2) Uani 1 1 d . . .
S8 S 0.25681(17) 1.03796(13) 0.1912(2) 0.1219(14) Uani 1 1 d . . .
N1 N 0.2483(3) 0.3445(3) 0.2593(4) 0.0423(17) Uani 1 1 d . . .
N2 N 0.3033(3) 0.4100(3) 0.1681(4) 0.0448(18) Uani 1 1 d . . .
N3 N 0.3200(3) 0.3488(2) 0.1709(4) 0.0365(16) Uani 1 1 d . . .
N4 N 0.1838(3) 0.4181(3) 0.3250(4) 0.0485(18) Uani 1 1 d . . .
N5 N 0.1778(3) 0.3577(3) 0.3470(4) 0.0463(18) Uani 1 1 d . . .
N6 N 0.2421(3) 0.5170(3) 0.2443(4) 0.0426(17) Uani 1 1 d . . .
N7 N 0.3110(3) 0.4489(3) 0.3288(4) 0.0457(18) Uani 1 1 d . . .
N8 N 0.3179(3) 0.5096(3) 0.3416(4) 0.0426(17) Uani 1 1 d . . .
N9 N 0.1733(3) 0.4432(3) 0.1662(4) 0.060(2) Uani 1 1 d . . .
N10 N 0.1630(3) 0.5039(3) 0.1488(4) 0.058(2) Uani 1 1 d . . .
C1 C 0.2160(4) 0.3170(3) 0.3110(5) 0.039(2) Uani 1 1 d . . .
C2 C 0.2239(4) 0.2575(3) 0.3284(5) 0.043(2) Uani 1 1 d . . .
H2 H 0.1978 0.2382 0.3626 0.052 Uiso 1 1 calc R . .
C3 C 0.2711(4) 0.2250(3) 0.2954(5) 0.043(2) Uani 1 1 d . . .
C4 C 0.3047(4) 0.2546(3) 0.2411(5) 0.044(2) Uani 1 1 d . . .
H4 H 0.3366 0.2341 0.2164 0.052 Uiso 1 1 calc R . .
C5 C 0.2910(4) 0.3137(3) 0.2240(5) 0.037(2) Uani 1 1 d . . .
C6 C 0.3574(4) 0.3361(4) 0.1156(5) 0.048(2) Uani 1 1 d . . .
H6 H 0.3740 0.2975 0.1047 0.058 Uiso 1 1 calc R . .
C7 C 0.3675(4) 0.3885(4) 0.0773(5) 0.051(2) Uani 1 1 d . . .
H7 H 0.3930 0.3937 0.0355 0.062 Uiso 1 1 calc R . .
C8 C 0.3331(4) 0.4326(4) 0.1116(5) 0.049(2) Uani 1 1 d . . .
H8 H 0.3314 0.4737 0.0962 0.059 Uiso 1 1 calc R . .
C9 C 0.1415(4) 0.3516(4) 0.4044(6) 0.064(3) Uani 1 1 d . . .
H9 H 0.1316 0.3149 0.4289 0.077 Uiso 1 1 calc R . .
C10 C 0.1210(5) 0.4078(5) 0.4220(7) 0.098(4) Uani 1 1 d . . .
H10 H 0.0937 0.4180 0.4604 0.118 Uiso 1 1 calc R . .
C11 C 0.1484(5) 0.4471(4) 0.3722(6) 0.073(3) Uani 1 1 d . . .
H11 H 0.1425 0.4896 0.3720 0.087 Uiso 1 1 calc R . .
C12 C 0.2872(4) 0.1633(3) 0.3248(5) 0.047(2) Uani 1 1 d . . .
H12 H 0.2560 0.1414 0.3489 0.057 Uiso 1 1 calc R . .
C13 C 0.3429(4) 0.1370(3) 0.3192(4) 0.042(2) Uani 1 1 d . . .
H13 H 0.3713 0.1581 0.2896 0.051 Uiso 1 1 calc R . .
C14 C 0.3653(4) 0.0807(3) 0.3522(4) 0.041(2) Uani 1 1 d . . .
C15 C 0.4240(4) 0.0609(3) 0.3490(5) 0.050(2) Uani 1 1 d . . .
H15 H 0.4529 0.0830 0.3213 0.060 Uiso 1 1 calc R . .
C16 C 0.3752(4) -0.0190(3) 0.4330(5) 0.046(2) Uani 1 1 d . . .
C17 C 0.3656(4) -0.0654(3) 0.4800(5) 0.051(2) Uani 1 1 d . . .
C18 C 0.3224(5) -0.1458(3) 0.5667(5) 0.059(3) Uani 1 1 d . . .
H18 H 0.2959 -0.1685 0.5971 0.071 Uiso 1 1 calc R . .
C19 C 0.3813(5) -0.1617(3) 0.5633(5) 0.057(3) Uani 1 1 d . . .
H19 H 0.3981 -0.1965 0.5895 0.068 Uiso 1 1 calc R . .
C20 C 0.1995(4) 0.5450(4) 0.1940(5) 0.046(2) Uani 1 1 d . . .
C21 C 0.1940(4) 0.6072(3) 0.1916(5) 0.049(2) Uani 1 1 d . . .
H21 H 0.1640 0.6267 0.1562 0.058 Uiso 1 1 calc R . .
C22 C 0.2347(4) 0.6405(3) 0.2440(5) 0.046(2) Uani 1 1 d . . .
C23 C 0.2788(4) 0.6102(4) 0.2970(5) 0.054(2) Uani 1 1 d . . .
H23 H 0.3063 0.6318 0.3333 0.065 Uiso 1 1 calc R . .
C24 C 0.2797(4) 0.5486(3) 0.2932(4) 0.040(2) Uani 1 1 d . . .
C25 C 0.3618(4) 0.5204(4) 0.4011(5) 0.061(3) Uani 1 1 d . . .
H25 H 0.3750 0.5590 0.4203 0.073 Uiso 1 1 calc R . .
C26 C 0.3841(4) 0.4660(4) 0.4290(5) 0.064(3) Uani 1 1 d . . .
H26 H 0.4153 0.4590 0.4707 0.077 Uiso 1 1 calc R . .
C27 C 0.3511(4) 0.4230(4) 0.3828(5) 0.048(2) Uani 1 1 d . . .
H27 H 0.3564 0.3807 0.3889 0.058 Uiso 1 1 calc R . .
C28 C 0.1146(5) 0.5124(4) 0.0934(6) 0.099(4) Uani 1 1 d . . .
H28 H 0.0994 0.5496 0.0719 0.119 Uiso 1 1 calc R . .
C29 C 0.0925(5) 0.4555(5) 0.0754(7) 0.108(4) Uani 1 1 d . . .
H29 H 0.0573 0.4457 0.0401 0.130 Uiso 1 1 calc R . .
C30 C 0.1309(5) 0.4152(4) 0.1181(6) 0.085(3) Uani 1 1 d . . .
H30 H 0.1275 0.3725 0.1136 0.102 Uiso 1 1 calc R . .
C31 C 0.2329(4) 0.7059(4) 0.2407(5) 0.058(3) Uani 1 1 d . . .
H31 H 0.1928 0.7247 0.2315 0.070 Uiso 1 1 calc R . .
C32 C 0.2832(4) 0.7414(4) 0.2496(4) 0.051(2) Uani 1 1 d . . .
H32 H 0.3224 0.7213 0.2594 0.061 Uiso 1 1 calc R . .
C33 C 0.2863(4) 0.8056(4) 0.2463(5) 0.056(2) Uani 1 1 d . . .
C34 C 0.3378(5) 0.8386(4) 0.2436(6) 0.074(3) Uani 1 1 d . . .
H34 H 0.3775 0.8190 0.2468 0.089 Uiso 1 1 calc R . .
C35 C 0.2548(4) 0.9173(4) 0.2257(5) 0.064(3) Uani 1 1 d . . .
C36 C 0.2237(5) 0.9689(5) 0.2123(7) 0.099(4) Uani 1 1 d . . .
C37 C 0.1336(8) 1.0557(5) 0.2134(12) 0.198(10) Uani 1 1 d . . .
H37 H 0.0964 1.0777 0.2210 0.238 Uiso 1 1 calc R . .
C38 C 0.1847(7) 1.0805(5) 0.1950(8) 0.132(5) Uani 1 1 d . . .
H38 H 0.1846 1.1224 0.1829 0.158 Uiso 1 1 calc R . .
C39 C 0.0693(5) 0.2063(5) 0.4683(6) 0.075(3) Uani 1 1 d U . .
C40 C 0.1283(6) 0.1796(6) 0.4585(7) 0.108(4) Uani 1 1 d U . .
H40 H 0.1317 0.1516 0.4174 0.130 Uiso 1 1 calc R . .
C41 C 0.1828(7) 0.1939(7) 0.5091(10) 0.139(6) Uani 1 1 d U . .
H41 H 0.2226 0.1759 0.5034 0.166 Uiso 1 1 calc R . .
C42 C 0.1744(9) 0.2351(7) 0.5663(9) 0.128(7) Uani 1 1 d U . .
H42 H 0.2106 0.2454 0.5999 0.153 Uiso 1 1 calc R . .
C43 C 0.1203(8) 0.2624(7) 0.5797(9) 0.133(6) Uani 1 1 d U . .
H43 H 0.1174 0.2905 0.6208 0.160 Uiso 1 1 calc R . .
C44 C 0.0667(6) 0.2460(5) 0.5271(7) 0.104(4) Uani 1 1 d U . .
H44 H 0.0273 0.2642 0.5342 0.124 Uiso 1 1 calc R . .
C45 C 0.0090(6) 0.1313(4) 0.3557(7) 0.089(3) Uani 1 1 d U . .
C46 C -0.0353(5) 0.1277(5) 0.2830(8) 0.105(4) Uani 1 1 d U . .
H46 H -0.0574 0.1633 0.2666 0.126 Uiso 1 1 calc R . .
C47 C -0.0462(5) 0.0762(5) 0.2382(8) 0.115(4) Uani 1 1 d U . .
H47 H -0.0722 0.0765 0.1907 0.138 Uiso 1 1 calc R . .
C48 C -0.0159(7) 0.0229(5) 0.2679(10) 0.138(5) Uani 1 1 d U . .
H48 H -0.0245 -0.0143 0.2418 0.165 Uiso 1 1 calc R . .
C49 C 0.0290(7) 0.0239(5) 0.3392(8) 0.122(5) Uani 1 1 d U . .
H49 H 0.0536 -0.0101 0.3562 0.146 Uiso 1 1 calc R . .
C50 C 0.0317(5) 0.0763(4) 0.3769(7) 0.097(4) Uani 1 1 d U . .
H50 H 0.0534 0.0747 0.4272 0.116 Uiso 1 1 calc R . .
C51 C -0.0552(5) 0.1921(4) 0.4532(6) 0.062(3) Uani 1 1 d U . .
C52 C -0.1131(5) 0.2196(5) 0.4270(6) 0.077(3) Uani 1 1 d U . .
H52 H -0.1155 0.2411 0.3794 0.093 Uiso 1 1 calc R . .
C53 C -0.1655(5) 0.2168(5) 0.4662(7) 0.088(3) Uani 1 1 d U . .
H53 H -0.2029 0.2369 0.4464 0.106 Uiso 1 1 calc R . .
C54 C -0.1644(6) 0.1846(6) 0.5355(8) 0.104(4) Uani 1 1 d U . .
H54 H -0.2001 0.1833 0.5646 0.125 Uiso 1 1 calc R . .
C55 C -0.1081(7) 0.1540(5) 0.5607(8) 0.106(4) Uani 1 1 d U . .
H55 H -0.1063 0.1296 0.6060 0.127 Uiso 1 1 calc R . .
C56 C -0.0567(6) 0.1593(5) 0.5204(7) 0.088(3) Uani 1 1 d U . .
H56 H -0.0193 0.1390 0.5399 0.105 Uiso 1 1 calc R . .
C57 C 0.0074(4) 0.2518(4) 0.3468(5) 0.052(2) Uani 1 1 d U . .
C58 C -0.0135(5) 0.3079(4) 0.3609(6) 0.080(3) Uani 1 1 d U . .
H58 H -0.0315 0.3141 0.4085 0.097 Uiso 1 1 calc R . .
C59 C -0.0112(5) 0.3576(4) 0.3118(7) 0.085(3) Uani 1 1 d U . .
H59 H -0.0281 0.3954 0.3256 0.102 Uiso 1 1 calc R . .
C60 C 0.0143(6) 0.3514(5) 0.2467(7) 0.106(4) Uani 1 1 d U . .
H60 H 0.0112 0.3831 0.2096 0.127 Uiso 1 1 calc R . .
C61 C 0.0456(7) 0.2996(6) 0.2315(7) 0.121(4) Uani 1 1 d U . .
H61 H 0.0706 0.2972 0.1888 0.146 Uiso 1 1 calc R . .
C62 C 0.0397(6) 0.2497(5) 0.2812(7) 0.102(4) Uani 1 1 d U . .
H62 H 0.0590 0.2127 0.2687 0.122 Uiso 1 1 calc R . .
C63 C 0.4444(4) 0.6766(3) 0.4333(5) 0.037(2) Uani 1 1 d U . .
C64 C 0.4477(4) 0.6410(4) 0.4991(5) 0.052(2) Uani 1 1 d U . .
H64 H 0.4847 0.6179 0.5119 0.062 Uiso 1 1 calc R . .
C65 C 0.4002(5) 0.6375(4) 0.5460(5) 0.055(2) Uani 1 1 d U . .
H65 H 0.4049 0.6116 0.5899 0.066 Uiso 1 1 calc R . .
C66 C 0.3455(5) 0.6703(4) 0.5325(5) 0.059(3) Uani 1 1 d U . .
H66 H 0.3130 0.6684 0.5665 0.071 Uiso 1 1 calc R . .
C67 C 0.3401(4) 0.7064(4) 0.4664(6) 0.056(2) Uani 1 1 d U . .
H67 H 0.3029 0.7291 0.4536 0.067 Uiso 1 1 calc R . .
C68 C 0.3897(4) 0.7091(3) 0.4189(5) 0.048(2) Uani 1 1 d U . .
H68 H 0.3854 0.7345 0.3745 0.058 Uiso 1 1 calc R . .
C69 C 0.5688(4) 0.6776(3) 0.4215(4) 0.0340(19) Uani 1 1 d U . .
C70 C 0.6230(4) 0.6518(3) 0.3940(4) 0.044(2) Uani 1 1 d U . .
H70 H 0.6188 0.6280 0.3482 0.053 Uiso 1 1 calc R . .
C71 C 0.6827(4) 0.6605(3) 0.4326(5) 0.052(2) Uani 1 1 d U . .
H71 H 0.7184 0.6417 0.4137 0.063 Uiso 1 1 calc R . .
C72 C 0.6900(4) 0.6958(4) 0.4972(5) 0.055(2) Uani 1 1 d U . .
H72 H 0.7307 0.7019 0.5229 0.067 Uiso 1 1 calc R . .
C73 C 0.6385(4) 0.7226(3) 0.5254(5) 0.051(2) Uani 1 1 d U . .
H73 H 0.6435 0.7475 0.5703 0.061 Uiso 1 1 calc R . .
C74 C 0.5799(4) 0.7131(3) 0.4880(4) 0.045(2) Uani 1 1 d U . .
H74 H 0.5448 0.7316 0.5085 0.054 Uiso 1 1 calc R . .
C75 C 0.4854(3) 0.6101(3) 0.3249(4) 0.0358(19) Uani 1 1 d U . .
C76 C 0.4392(3) 0.6073(3) 0.2640(4) 0.0358(19) Uani 1 1 d U . .
H76 H 0.4180 0.6435 0.2479 0.043 Uiso 1 1 calc R . .
C77 C 0.4217(4) 0.5535(3) 0.2248(5) 0.046(2) Uani 1 1 d U . .
H77 H 0.3891 0.5536 0.1836 0.056 Uiso 1 1 calc R . .
C78 C 0.4523(4) 0.5009(3) 0.2464(5) 0.043(2) Uani 1 1 d U . .
H78 H 0.4411 0.4640 0.2207 0.052 Uiso 1 1 calc R . .
C79 C 0.4997(4) 0.5023(3) 0.3062(5) 0.047(2) Uani 1 1 d U . .
H79 H 0.5215 0.4661 0.3209 0.057 Uiso 1 1 calc R . .
C80 C 0.5162(4) 0.5549(3) 0.3447(5) 0.048(2) Uani 1 1 d U . .
H80 H 0.5489 0.5542 0.3857 0.058 Uiso 1 1 calc R . .
C81 C 0.4999(3) 0.7319(3) 0.3151(5) 0.0349(19) Uani 1 1 d U . .
C82 C 0.5142(4) 0.7274(3) 0.2382(5) 0.045(2) Uani 1 1 d U . .
H82 H 0.5181 0.6883 0.2164 0.054 Uiso 1 1 calc R . .
C83 C 0.5230(4) 0.7776(4) 0.1921(5) 0.058(2) Uani 1 1 d U . .
H83 H 0.5345 0.7719 0.1409 0.069 Uiso 1 1 calc R . .
C84 C 0.5156(4) 0.8342(4) 0.2184(6) 0.056(2) Uani 1 1 d U . .
H84 H 0.5212 0.8684 0.1864 0.067 Uiso 1 1 calc R . .
C85 C 0.4998(4) 0.8406(3) 0.2928(6) 0.055(2) Uani 1 1 d U . .
H85 H 0.4939 0.8801 0.3123 0.066 Uiso 1 1 calc R . .
C86 C 0.4920(4) 0.7917(3) 0.3405(5) 0.047(2) Uani 1 1 d . . .
H86 H 0.4811 0.7986 0.3918 0.057 Uiso 1 1 calc R . .
B1 B 0.0077(5) 0.1952(5) 0.4052(6) 0.061(3) Uani 1 1 d . . .
B2 B 0.4981(4) 0.6740(3) 0.3739(5) 0.039(2) Uani 1 1 d . . .

loop_
_atom_site_aniso_label
_atom_site_aniso_U_11
_atom_site_aniso_U_22
_atom_site_aniso_U_33
_atom_site_aniso_U_23
_atom_site_aniso_U_13
_atom_site_aniso_U_12
Fe1 0.0459(8) 0.0264(6) 0.0570(8) -0.0040(6) -0.0088(6) 0.0049(5)
S1 0.0595(16) 0.0350(12) 0.0662(16) 0.0008(11) 0.0025(13) 0.0035(10)
S2 0.0570(16) 0.0399(12) 0.0640(16) 0.0132(11) 0.0026(13) 0.0030(10)
S3 0.0675(18) 0.0403(13) 0.0878(19) 0.0017(13) 0.0192(15) -0.0031(11)
S4 0.0723(18) 0.0363(12) 0.0645(16) 0.0037(12) 0.0046(13) 0.0016(11)
S5 0.0708(19) 0.0346(13) 0.141(3) 0.0090(15) 0.0253(18) -0.0038(12)
S6 0.074(2) 0.0493(15) 0.109(2) -0.0153(15) 0.0097(17) -0.0197(13)
S7 0.110(3) 0.066(2) 0.340(7) 0.046(3) 0.025(4) 0.003(2)
S8 0.118(3) 0.0620(18) 0.173(3) 0.044(2) -0.057(2) -0.0354(18)
N1 0.045(4) 0.028(4) 0.051(5) -0.003(3) -0.016(4) 0.007(3)
N2 0.054(5) 0.024(3) 0.054(5) -0.008(3) -0.007(4) 0.005(3)
N3 0.038(4) 0.025(4) 0.046(4) -0.003(3) -0.003(4) 0.012(3)
N4 0.050(5) 0.028(4) 0.066(5) 0.010(4) -0.008(4) 0.008(3)
N5 0.033(4) 0.051(5) 0.056(5) 0.002(4) 0.010(4) 0.003(3)
N6 0.048(4) 0.035(4) 0.043(4) -0.009(3) -0.006(4) 0.002(3)
N7 0.052(5) 0.028(4) 0.058(5) -0.002(3) 0.010(4) 0.002(3)
N8 0.040(4) 0.044(4) 0.042(4) 0.004(3) -0.006(4) -0.008(3)
N9 0.071(6) 0.031(4) 0.074(5) -0.008(4) -0.012(4) 0.004(4)
N10 0.070(6) 0.053(5) 0.044(4) -0.012(4) -0.036(4) 0.004(4)
C1 0.038(5) 0.029(4) 0.049(6) -0.003(4) -0.005(4) -0.008(4)
C2 0.029(5) 0.043(5) 0.056(6) 0.003(4) -0.007(4) -0.007(4)
C3 0.051(6) 0.030(5) 0.045(5) 0.001(4) -0.016(5) -0.004(4)
C4 0.032(5) 0.032(4) 0.063(6) -0.007(4) -0.014(4) 0.003(4)
C5 0.031(5) 0.034(5) 0.043(5) -0.013(4) -0.019(4) 0.008(4)
C6 0.045(6) 0.040(5) 0.058(6) -0.006(5) -0.004(5) 0.012(4)
C7 0.052(6) 0.055(6) 0.046(6) 0.011(5) 0.001(5) -0.003(5)
C8 0.053(6) 0.030(5) 0.062(6) -0.001(5) -0.008(5) 0.007(4)
C9 0.058(7) 0.051(6) 0.086(8) 0.010(5) 0.023(6) 0.023(5)
C10 0.113(10) 0.066(7) 0.127(10) 0.024(7) 0.076(9) 0.029(7)
C11 0.072(8) 0.058(6) 0.093(8) -0.005(6) 0.033(6) 0.027(5)
C12 0.060(6) 0.031(5) 0.050(6) -0.001(4) -0.001(5) -0.004(4)
C13 0.052(6) 0.039(5) 0.036(5) -0.005(4) 0.002(4) -0.008(4)
C14 0.047(6) 0.026(4) 0.050(5) 0.004(4) 0.002(4) 0.000(4)
C15 0.058(6) 0.031(4) 0.059(6) 0.010(4) -0.007(5) 0.001(4)
C16 0.069(6) 0.015(4) 0.052(5) 0.000(4) 0.000(5) 0.005(4)
C17 0.055(6) 0.029(4) 0.068(6) -0.019(4) -0.002(5) 0.010(4)
C18 0.085(8) 0.034(5) 0.060(6) 0.001(4) 0.014(6) -0.002(5)
C19 0.081(8) 0.030(5) 0.059(6) -0.004(4) 0.003(6) -0.011(5)
C20 0.041(6) 0.048(5) 0.049(6) -0.002(4) -0.006(5) 0.004(4)
C21 0.044(5) 0.038(5) 0.060(6) 0.015(4) -0.013(5) 0.001(4)
C22 0.044(6) 0.032(4) 0.061(6) 0.002(4) -0.001(5) -0.005(4)
C23 0.052(6) 0.045(5) 0.061(6) 0.004(5) -0.012(5) -0.003(4)
C24 0.041(5) 0.041(5) 0.033(5) 0.005(4) -0.015(4) -0.003(4)
C25 0.062(7) 0.058(6) 0.058(6) -0.005(5) -0.016(5) -0.014(5)
C26 0.060(7) 0.062(6) 0.065(7) 0.015(5) -0.028(5) -0.003(5)
C27 0.046(6) 0.052(5) 0.044(5) 0.019(5) -0.007(4) 0.000(4)
C28 0.115(10) 0.049(6) 0.118(9) -0.017(6) -0.075(8) 0.011(6)
C29 0.105(10) 0.067(7) 0.137(10) -0.029(7) -0.086(8) 0.010(6)
C30 0.087(8) 0.039(5) 0.118(9) -0.008(6) -0.047(7) 0.010(5)
C31 0.054(6) 0.042(5) 0.075(7) 0.007(5) -0.006(5) 0.001(4)
C32 0.059(6) 0.042(5) 0.050(6) 0.004(4) -0.005(5) 0.002(4)
C33 0.060(6) 0.038(5) 0.068(6) -0.012(4) -0.003(5) -0.007(5)
C34 0.076(8) 0.045(6) 0.097(8) 0.001(5) -0.015(6) -0.003(5)
C35 0.067(7) 0.034(5) 0.090(7) 0.002(5) 0.001(6) -0.018(4)
C36 0.053(7) 0.069(7) 0.172(12) 0.042(8) -0.012(7) -0.021(6)
C37 0.117(13) 0.066(9) 0.42(3) 0.078(13) 0.063(16) -0.018(8)
C38 0.124(13) 0.072(9) 0.187(14) 0.031(9) -0.045(11) 0.015(8)
C39 0.054(7) 0.085(7) 0.079(8) 0.038(6) -0.028(6) -0.025(6)
C40 0.087(9) 0.138(10) 0.093(9) 0.070(8) -0.032(8) -0.046(8)
C41 0.101(11) 0.167(14) 0.142(13) 0.108(11) -0.024(11) -0.050(11)
C42 0.145(14) 0.125(13) 0.100(12) 0.053(10) -0.058(12) -0.065(11)
C43 0.136(14) 0.152(13) 0.105(11) 0.041(9) -0.030(11) -0.037(11)
C44 0.126(11) 0.100(9) 0.075(8) -0.006(7) -0.042(8) -0.049(7)
C45 0.118(10) 0.051(6) 0.101(9) 0.009(6) 0.023(8) 0.011(6)
C46 0.083(9) 0.073(8) 0.155(12) -0.034(8) -0.007(8) 0.001(6)
C47 0.085(8) 0.046(6) 0.212(13) -0.053(8) -0.005(8) -0.015(6)
C48 0.127(12) 0.068(8) 0.218(15) -0.068(9) 0.014(11) -0.028(8)
C49 0.163(13) 0.043(7) 0.151(12) -0.013(7) -0.025(10) -0.021(7)
C50 0.118(9) 0.041(6) 0.123(9) 0.000(6) -0.032(7) -0.008(6)
C51 0.064(7) 0.049(5) 0.070(7) -0.011(5) -0.001(6) -0.023(5)
C52 0.061(8) 0.108(8) 0.060(7) 0.001(6) -0.010(6) -0.025(6)
C53 0.063(8) 0.112(9) 0.089(9) -0.012(7) 0.003(7) -0.035(7)
C54 0.087(10) 0.110(10) 0.117(11) -0.016(9) 0.025(9) -0.027(8)
C55 0.111(11) 0.101(9) 0.108(10) 0.016(8) 0.026(9) -0.009(8)
C56 0.090(9) 0.073(7) 0.101(9) 0.005(7) 0.014(8) -0.018(6)
C57 0.063(7) 0.046(5) 0.045(6) -0.016(5) -0.004(5) -0.006(4)
C58 0.110(9) 0.044(6) 0.083(8) -0.011(6) -0.012(6) 0.010(6)
C59 0.117(10) 0.048(6) 0.084(8) -0.022(6) -0.018(7) 0.016(6)
C60 0.167(12) 0.077(8) 0.074(8) 0.008(7) 0.014(9) 0.037(8)
C61 0.177(13) 0.085(9) 0.100(10) 0.004(8) 0.003(9) 0.022(9)
C62 0.158(12) 0.050(7) 0.088(9) -0.013(7) -0.032(8) 0.008(7)
C63 0.032(5) 0.034(4) 0.045(5) -0.018(4) -0.006(4) 0.001(4)
C64 0.058(7) 0.050(5) 0.045(6) 0.001(5) -0.009(5) -0.009(4)
C65 0.075(7) 0.041(5) 0.048(6) 0.008(4) -0.001(6) -0.001(5)
C66 0.066(7) 0.059(6) 0.054(6) -0.021(5) 0.013(5) -0.008(5)
C67 0.042(6) 0.052(5) 0.068(7) -0.021(5) -0.019(5) 0.008(4)
C68 0.045(6) 0.040(5) 0.059(6) -0.018(4) -0.003(5) -0.006(4)
C69 0.046(5) 0.019(4) 0.034(5) 0.008(3) -0.009(4) -0.001(3)
C70 0.070(7) 0.027(4) 0.033(5) 0.000(4) -0.008(5) -0.012(4)
C71 0.051(6) 0.045(5) 0.058(6) -0.003(5) -0.015(5) 0.006(4)
C72 0.038(6) 0.059(6) 0.065(7) 0.015(5) -0.017(5) -0.016(4)
C73 0.062(7) 0.043(5) 0.042(5) -0.006(4) -0.018(5) -0.011(4)
C74 0.062(6) 0.028(4) 0.042(5) 0.000(4) -0.017(5) -0.007(4)
C75 0.041(5) 0.027(4) 0.038(5) -0.003(4) -0.004(4) -0.008(3)
C76 0.036(5) 0.024(4) 0.046(5) 0.004(4) -0.001(4) 0.004(3)
C77 0.043(5) 0.036(5) 0.058(6) 0.005(4) -0.003(4) 0.003(4)
C78 0.038(5) 0.028(4) 0.062(6) -0.011(4) -0.002(5) -0.001(4)
C79 0.049(6) 0.023(4) 0.068(6) -0.007(4) -0.011(5) 0.005(4)
C80 0.052(6) 0.031(4) 0.056(6) -0.002(4) -0.025(4) 0.005(4)
C81 0.026(5) 0.033(4) 0.043(5) -0.004(4) -0.007(4) -0.002(3)
C82 0.049(6) 0.033(4) 0.052(6) 0.005(4) 0.001(5) 0.011(4)
C83 0.075(7) 0.052(6) 0.047(6) 0.012(5) 0.011(5) 0.016(5)
C84 0.065(7) 0.035(5) 0.067(7) 0.018(5) 0.001(5) 0.007(4)
C85 0.049(6) 0.031(5) 0.082(7) 0.001(5) -0.009(5) 0.002(4)
C86 0.050(6) 0.027(4) 0.064(6) -0.001(4) -0.004(5) 0.002(4)
B1 0.062(8) 0.054(7) 0.061(7) 0.002(6) -0.026(6) -0.009(5)
B2 0.058(7) 0.013(4) 0.042(6) -0.001(4) -0.020(5) 0.003(4)

loop_
_atom_type_symbol
_atom_type_description
_atom_type_scat_dispersion_real
_atom_type_scat_dispersion_imag
_atom_type_scat_source
C C 0.0033 0.0016 'International Tables Vol C Tables 4.2.6.8 and 6.1.1.4'
H H 0.0000 0.0000 'International Tables Vol C Tables 4.2.6.8 and 6.1.1.4'
B B 0.0013 0.0007 'International Tables Vol C Tables 4.2.6.8 and 6.1.1.4'
N N 0.0061 0.0033 'International Tables Vol C Tables 4.2.6.8 and 6.1.1.4'
O O 0.0106 0.0060 'International Tables Vol C Tables 4.2.6.8 and 6.1.1.4'
S S 0.1246 0.1234 'International Tables Vol C Tables 4.2.6.8 and 6.1.1.4'
Fe Fe 0.3463 0.8444 'International Tables Vol C Tables 4.2.6.8 and 6.1.1.4'

loop_
_geom_angle_atom_site_label_1
_geom_angle_atom_site_label_2
_geom_angle_atom_site_label_3
_geom_angle
_geom_angle_site_symmetry_1
_geom_angle_site_symmetry_3
_geom_angle_publ_flag
N1 Fe1 N6 174.2(3) . . ?
N1 Fe1 N4 79.6(3) . . ?
N6 Fe1 N4 98.5(3) . . ?
N1 Fe1 N9 105.0(3) . . ?
N6 Fe1 N9 80.4(3) . . ?
N4 Fe1 N9 91.1(3) . . ?
N1 Fe1 N7 95.3(2) . . ?
N6 Fe1 N7 79.2(3) . . ?
N4 Fe1 N7 90.4(3) . . ?
N9 Fe1 N7 159.5(3) . . ?
N1 Fe1 N2 79.6(3) . . ?
N6 Fe1 N2 102.4(3) . . ?
N4 Fe1 N2 159.2(3) . . ?
N9 Fe1 N2 92.4(3) . . ?
N7 Fe1 N2 93.4(3) . . ?
C14 S1 C16 94.6(4) . . ?
C15 S2 C16 95.5(4) . . ?
C18 S3 C17 93.8(4) . . ?
C19 S4 C17 94.8(5) . . ?
C33 S5 C35 94.4(4) . . ?
C34 S6 C35 93.6(5) . . ?
C37 S7 C36 98.7(6) . . ?
C36 S8 C38 95.1(6) . . ?
C1 N1 C5 119.5(7) . . ?
C1 N1 Fe1 120.3(5) . . ?
C5 N1 Fe1 119.5(6) . . ?
C8 N2 N3 104.8(6) . . ?
C8 N2 Fe1 143.5(5) . . ?
N3 N2 Fe1 111.6(5) . . ?
C6 N3 C5 133.5(6) . . ?
C6 N3 N2 110.3(6) . . ?
C5 N3 N2 116.0(6) . . ?
C11 N4 N5 102.9(7) . . ?
C11 N4 Fe1 143.1(6) . . ?
N5 N4 Fe1 113.7(5) . . ?
C9 N5 C1 132.3(7) . . ?
C9 N5 N4 112.2(7) . . ?
C1 N5 N4 115.1(7) . . ?
C24 N6 C20 120.4(6) . . ?
C24 N6 Fe1 120.9(5) . . ?
C20 N6 Fe1 118.6(5) . . ?
C27 N7 N8 104.7(6) . . ?
C27 N7 Fe1 142.5(6) . . ?
N8 N7 Fe1 112.5(5) . . ?
C25 N8 N7 110.8(6) . . ?
C25 N8 C24 132.1(7) . . ?
N7 N8 C24 117.1(6) . . ?
C30 N9 N10 103.3(7) . . ?
C30 N9 Fe1 143.7(6) . . ?
N10 N9 Fe1 113.0(5) . . ?
C28 N10 N9 112.6(7) . . ?
C28 N10 C20 131.1(7) . . ?
N9 N10 C20 116.1(6) . . ?
N1 C1 C2 122.2(8) . . ?
N1 C1 N5 111.3(7) . . ?
C2 C1 N5 126.4(8) . . ?
C1 C2 C3 119.2(8) . . ?
C1 C2 H2 120.4 . . ?
C3 C2 H2 120.4 . . ?
C4 C3 C2 117.7(7) . . ?
C4 C3 C12 122.9(8) . . ?
C2 C3 C12 119.1(8) . . ?
C5 C4 C3 118.8(8) . . ?
C5 C4 H4 120.6 . . ?
C3 C4 H4 120.6 . . ?
N1 C5 C4 122.3(8) . . ?
N1 C5 N3 112.4(7) . . ?
C4 C5 N3 125.3(8) . . ?
N3 C6 C7 107.5(7) . . ?
N3 C6 H6 126.3 . . ?
C7 C6 H6 126.3 . . ?
C6 C7 C8 106.2(8) . . ?
C6 C7 H7 126.9 . . ?
C8 C7 H7 126.9 . . ?
N2 C8 C7 111.2(7) . . ?
N2 C8 H8 124.4 . . ?
C7 C8 H8 124.4 . . ?
N5 C9 C10 107.2(9) . . ?
N5 C9 H9 126.4 . . ?
C10 C9 H9 126.4 . . ?
C9 C10 C11 105.8(9) . . ?
C9 C10 H10 127.1 . . ?
C11 C10 H10 127.1 . . ?
N4 C11 C10 111.9(9) . . ?
N4 C11 H11 124.1 . . ?
C10 C11 H11 124.1 . . ?
C13 C12 C3 123.8(8) . . ?
C13 C12 H12 118.1 . . ?
C3 C12 H12 118.1 . . ?
C12 C13 C14 128.1(8) . . ?
C12 C13 H13 116.0 . . ?
C14 C13 H13 116.0 . . ?
C15 C14 C13 123.3(7) . . ?
C15 C14 S1 116.1(6) . . ?
C13 C14 S1 120.6(6) . . ?
C14 C15 S2 119.3(7) . . ?
C14 C15 H15 120.4 . . ?
S2 C15 H15 120.4 . . ?
C17 C16 S2 123.0(6) . . ?
C17 C16 S1 123.0(7) . . ?
S2 C16 S1 114.0(4) . . ?
C16 C17 S3 124.5(6) . . ?
C16 C17 S4 120.9(7) . . ?
S3 C17 S4 114.6(5) . . ?
C19 C18 S3 119.5(7) . . ?
C19 C18 H18 120.3 . . ?
S3 C18 H18 120.3 . . ?
C18 C19 S4 117.4(7) . . ?
C18 C19 H19 121.3 . . ?
S4 C19 H19 121.3 . . ?
N6 C20 C21 121.8(7) . . ?
N6 C20 N10 111.7(7) . . ?
C21 C20 N10 126.4(8) . . ?
C20 C21 C22 117.2(7) . . ?
C20 C21 H21 121.4 . . ?
C22 C21 H21 121.4 . . ?
C21 C22 C23 120.3(7) . . ?
C21 C22 C31 119.0(7) . . ?
C23 C22 C31 120.7(8) . . ?
C24 C23 C22 116.8(8) . . ?
C24 C23 H23 121.6 . . ?
C22 C23 H23 121.6 . . ?
N6 C24 C23 123.5(7) . . ?
N6 C24 N8 110.1(6) . . ?
C23 C24 N8 126.3(7) . . ?
N8 C25 C26 107.9(7) . . ?
N8 C25 H25 126.0 . . ?
C26 C25 H25 126.0 . . ?
C25 C26 C27 105.0(8) . . ?
C25 C26 H26 127.5 . . ?
C27 C26 H26 127.5 . . ?
N7 C27 C26 111.6(7) . . ?
N7 C27 H27 124.2 . . ?
C26 C27 H27 124.2 . . ?
N10 C28 C29 104.9(8) . . ?
N10 C28 H28 127.5 . . ?
C29 C28 H28 127.5 . . ?
C28 C29 C30 107.2(9) . . ?
C28 C29 H29 126.4 . . ?
C30 C29 H29 126.4 . . ?
N9 C30 C29 111.8(8) . . ?
N9 C30 H30 124.1 . . ?
C29 C30 H30 124.1 . . ?
C32 C31 C22 124.6(8) . . ?
C32 C31 H31 117.7 . . ?
C22 C31 H31 117.7 . . ?
C31 C32 C33 128.7(8) . . ?
C31 C32 H32 115.6 . . ?
C33 C32 H32 115.6 . . ?
C34 C33 C32 126.4(9) . . ?
C34 C33 S5 113.8(7) . . ?
C32 C33 S5 119.8(7) . . ?
C33 C34 S6 122.1(8) . . ?
C33 C34 H34 119.0 . . ?
S6 C34 H34 118.9 . . ?
C36 C35 S6 121.4(7) . . ?
C36 C35 S5 122.9(8) . . ?
S6 C35 S5 115.6(5) . . ?
C35 C36 S8 125.9(8) . . ?
C35 C36 S7 122.6(7) . . ?
S8 C36 S7 111.2(6) . . ?
C38 C37 S7 112.7(12) . . ?
C38 C37 H37 123.7 . . ?
S7 C37 H37 123.7 . . ?
C37 C38 S8 121.9(11) . . ?
C37 C38 H38 119.0 . . ?
S8 C38 H38 119.0 . . ?
C44 C39 C40 117.4(10) . . ?
C44 C39 B1 120.8(11) . . ?
C40 C39 B1 121.5(11) . . ?
C39 C40 C41 121.2(14) . . ?
C39 C40 H40 119.4 . . ?
C41 C40 H40 119.4 . . ?
C42 C41 C40 116.0(17) . . ?
C42 C41 H41 122.0 . . ?
C40 C41 H41 122.0 . . ?
C43 C42 C41 126.5(18) . . ?
C43 C42 H42 116.8 . . ?
C41 C42 H42 116.8 . . ?
C42 C43 C44 115.0(17) . . ?
C42 C43 H43 122.5 . . ?
C44 C43 H43 122.5 . . ?
C39 C44 C43 123.8(14) . . ?
C39 C44 H44 118.1 . . ?
C43 C44 H44 118.1 . . ?
C50 C45 C46 111.2(10) . . ?
C50 C45 B1 130.8(11) . . ?
C46 C45 B1 116.1(9) . . ?
C47 C46 C45 124.9(11) . . ?
C47 C46 H46 117.6 . . ?
C45 C46 H46 117.6 . . ?
C46 C47 C48 115.7(13) . . ?
C46 C47 H47 122.2 . . ?
C48 C47 H47 122.2 . . ?
C47 C48 C49 121.6(10) . . ?
C47 C48 H48 119.2 . . ?
C49 C48 H48 119.2 . . ?
C50 C49 C48 114.5(11) . . ?
C50 C49 H49 122.7 . . ?
C48 C49 H49 122.7 . . ?
C49 C50 C45 131.0(12) . . ?
C49 C50 H50 114.5 . . ?
C45 C50 H50 114.5 . . ?
C56 C51 C52 114.4(10) . . ?
C56 C51 B1 122.1(10) . . ?
C52 C51 B1 123.4(10) . . ?
C53 C52 C51 123.7(11) . . ?
C53 C52 H52 118.2 . . ?
C51 C52 H52 118.2 . . ?
C52 C53 C54 120.1(12) . . ?
C52 C53 H53 120.0 . . ?
C54 C53 H53 120.0 . . ?
C53 C54 C55 117.3(13) . . ?
C53 C54 H54 121.3 . . ?
C55 C54 H54 121.3 . . ?
C56 C55 C54 120.3(13) . . ?
C56 C55 H55 119.9 . . ?
C54 C55 H55 119.9 . . ?
C55 C56 C51 124.1(12) . . ?
C55 C56 H56 117.9 . . ?
C51 C56 H56 117.9 . . ?
C58 C57 C62 112.1(9) . . ?
C58 C57 B1 125.9(9) . . ?
C62 C57 B1 121.1(9) . . ?
C57 C58 C59 125.9(10) . . ?
C57 C58 H58 117.0 . . ?
C59 C58 H58 117.0 . . ?
C60 C59 C58 118.9(10) . . ?
C60 C59 H59 120.5 . . ?
C58 C59 H59 120.5 . . ?
C59 C60 C61 120.4(12) . . ?
C59 C60 H60 119.8 . . ?
C61 C60 H60 119.8 . . ?
C60 C61 C62 117.9(13) . . ?
C60 C61 H61 121.1 . . ?
C62 C61 H61 121.1 . . ?
C57 C62 C61 123.5(11) . . ?
C57 C62 H62 118.2 . . ?
C61 C62 H62 118.2 . . ?
C68 C63 C64 115.4(8) . . ?
C68 C63 B2 122.9(8) . . ?
C64 C63 B2 121.4(7) . . ?
C65 C64 C63 122.7(9) . . ?
C65 C64 H64 118.6 . . ?
C63 C64 H64 118.6 . . ?
C64 C65 C66 122.4(9) . . ?
C64 C65 H65 118.8 . . ?
C66 C65 H65 118.8 . . ?
C65 C66 C67 116.7(9) . . ?
C65 C66 H66 121.7 . . ?
C67 C66 H66 121.7 . . ?
C66 C67 C68 119.8(8) . . ?
C66 C67 H67 120.1 . . ?
C68 C67 H67 120.1 . . ?
C63 C68 C67 123.0(8) . . ?
C63 C68 H68 118.5 . . ?
C67 C68 H68 118.5 . . ?
C74 C69 C70 115.1(7) . . ?
C74 C69 B2 121.1(7) . . ?
C70 C69 B2 123.4(7) . . ?
C71 C70 C69 121.6(7) . . ?
C71 C70 H70 119.2 . . ?
C69 C70 H70 119.2 . . ?
C72 C71 C70 120.2(8) . . ?
C72 C71 H71 119.9 . . ?
C70 C71 H71 119.9 . . ?
C71 C72 C73 120.2(8) . . ?
C71 C72 H72 119.9 . . ?
C73 C72 H72 119.9 . . ?
C74 C73 C72 119.2(8) . . ?
C74 C73 H73 120.4 . . ?
C72 C73 H73 120.4 . . ?
C73 C74 C69 123.7(8) . . ?
C73 C74 H74 118.1 . . ?
C69 C74 H74 118.1 . . ?
C76 C75 C80 115.6(6) . . ?
C76 C75 B2 120.1(6) . . ?
C80 C75 B2 124.1(6) . . ?
C75 C76 C77 123.2(7) . . ?
C75 C76 H76 118.4 . . ?
C77 C76 H76 118.4 . . ?
C78 C77 C76 119.3(7) . . ?
C78 C77 H77 120.3 . . ?
C76 C77 H77 120.3 . . ?
C77 C78 C79 118.9(7) . . ?
C77 C78 H78 120.5 . . ?
C79 C78 H78 120.5 . . ?
C80 C79 C78 121.5(7) . . ?
C80 C79 H79 119.3 . . ?
C78 C79 H79 119.3 . . ?
C79 C80 C75 121.5(7) . . ?
C79 C80 H80 119.3 . . ?
C75 C80 H80 119.3 . . ?
C82 C81 C86 114.0(7) . . ?
C82 C81 B2 123.7(6) . . ?
C86 C81 B2 122.2(7) . . ?
C83 C82 C81 122.8(7) . . ?
C83 C82 H82 118.6 . . ?
C81 C82 H82 118.6 . . ?
C84 C83 C82 121.7(8) . . ?
C84 C83 H83 119.2 . . ?
C82 C83 H83 119.2 . . ?
C83 C84 C85 117.4(8) . . ?
C83 C84 H84 121.3 . . ?
C85 C84 H84 121.3 . . ?
C84 C85 C86 122.3(8) . . ?
C84 C85 H85 118.8 . . ?
C86 C85 H85 118.8 . . ?
C85 C86 C81 121.8(8) . . ?
C85 C86 H86 119.1 . . ?
C81 C86 H86 119.1 . . ?
C57 B1 C51 113.1(8) . . ?
C57 B1 C39 105.0(7) . . ?
C51 B1 C39 108.0(8) . . ?
C57 B1 C45 109.9(8) . . ?
C51 B1 C45 106.2(7) . . ?
C39 B1 C45 114.9(9) . . ?
C63 B2 C81 115.3(6) . . ?
C63 B2 C69 110.4(6) . . ?
C81 B2 C69 101.5(6) . . ?
C63 B2 C75 105.3(6) . . ?
C81 B2 C75 111.2(6) . . ?
C69 B2 C75 113.3(6) . . ?

loop_
_geom_bond_atom_site_label_1
_geom_bond_atom_site_label_2
_geom_bond_distance
_geom_bond_site_symmetry_2
_geom_bond_publ_flag
Fe1 N1 1.914(6) . ?
Fe1 N6 1.920(6) . ?
Fe1 N4 1.950(7) . ?
Fe1 N9 1.963(7) . ?
Fe1 N7 1.983(7) . ?
Fe1 N2 2.006(7) . ?
S1 C14 1.765(8) . ?
S1 C16 1.787(8) . ?
S2 C15 1.729(7) . ?
S2 C16 1.739(9) . ?
S3 C18 1.745(9) . ?
S3 C17 1.750(9) . ?
S4 C19 1.729(9) . ?
S4 C17 1.774(8) . ?
S5 C33 1.748(9) . ?
S5 C35 1.766(8) . ?
S6 C34 1.701(8) . ?
S6 C35 1.706(9) . ?
S7 C37 1.771(12) . ?
S7 C36 1.815(11) . ?
S8 C36 1.737(10) . ?
S8 C38 1.810(13) . ?
N1 C1 1.326(9) . ?
N1 C5 1.329(9) . ?
N2 C8 1.312(9) . ?
N2 N3 1.401(7) . ?
N3 C6 1.330(9) . ?
N3 C5 1.389(9) . ?
N4 C11 1.326(10) . ?
N4 N5 1.400(8) . ?
N5 C9 1.319(10) . ?
N5 C1 1.399(9) . ?
N6 C24 1.315(9) . ?
N6 C20 1.352(9) . ?
N7 C27 1.338(9) . ?
N7 N8 1.369(7) . ?
N8 C25 1.350(9) . ?
N8 C24 1.410(9) . ?
N9 C30 1.327(10) . ?
N9 N10 1.389(8) . ?
N10 C28 1.356(10) . ?
N10 C20 1.394(9) . ?
C1 C2 1.358(9) . ?
C2 C3 1.399(10) . ?
C2 H2 0.9500 . ?
C3 C4 1.396(10) . ?
C3 C12 1.488(10) . ?
C4 C5 1.368(9) . ?
C4 H4 0.9500 . ?
C6 C7 1.363(10) . ?
C6 H6 0.9500 . ?
C7 C8 1.385(10) . ?
C7 H7 0.9500 . ?
C8 H8 0.9500 . ?
C9 C10 1.362(11) . ?
C9 H9 0.9500 . ?
C10 C11 1.390(12) . ?
C10 H10 0.9500 . ?
C11 H11 0.9500 . ?
C12 C13 1.335(10) . ?
C12 H12 0.9500 . ?
C13 C14 1.435(9) . ?
C13 H13 0.9500 . ?
C14 C15 1.332(10) . ?
C15 H15 0.9500 . ?
C16 C17 1.339(10) . ?
C18 C19 1.310(11) . ?
C18 H18 0.9500 . ?
C19 H19 0.9500 . ?
C20 C21 1.383(10) . ?
C21 C22 1.406(10) . ?
C21 H21 0.9500 . ?
C22 C23 1.420(10) . ?
C22 C31 1.451(10) . ?
C23 C24 1.368(10) . ?
C23 H23 0.9500 . ?
C25 C26 1.367(10) . ?
C25 H25 0.9500 . ?
C26 C27 1.392(10) . ?
C26 H26 0.9500 . ?
C27 H27 0.9500 . ?
C28 C29 1.371(12) . ?
C28 H28 0.9500 . ?
C29 C30 1.382(12) . ?
C29 H29 0.9500 . ?
C30 H30 0.9500 . ?
C31 C32 1.329(10) . ?
C31 H31 0.9500 . ?
C32 C33 1.425(10) . ?
C32 H32 0.9500 . ?
C33 C34 1.324(11) . ?
C34 H34 0.9500 . ?
C35 C36 1.331(12) . ?
C37 C38 1.285(16) . ?
C37 H37 0.9500 . ?
C38 H38 0.9500 . ?
C39 C44 1.349(14) . ?
C39 C40 1.414(15) . ?
C39 B1 1.651(13) . ?
C40 C41 1.428(16) . ?
C40 H40 0.9500 . ?
C41 C42 1.371(19) . ?
C41 H41 0.9500 . ?
C42 C43 1.34(2) . ?
C42 H42 0.9500 . ?
C43 C44 1.443(17) . ?
C43 H43 0.9500 . ?
C44 H44 0.9500 . ?
C45 C50 1.351(12) . ?
C45 C46 1.506(15) . ?
C45 B1 1.655(14) . ?
C46 C47 1.387(13) . ?
C46 H46 0.9500 . ?
C47 C48 1.419(16) . ?
C47 H47 0.9500 . ?
C48 C49 1.493(17) . ?
C48 H48 0.9500 . ?
C49 C50 1.330(13) . ?
C49 H49 0.9500 . ?
C50 H50 0.9500 . ?
C51 C56 1.376(13) . ?
C51 C52 1.414(13) . ?
C51 B1 1.641(14) . ?
C52 C53 1.360(13) . ?
C52 H52 0.9500 . ?
C53 C54 1.393(15) . ?
C53 H53 0.9500 . ?
C54 C55 1.414(16) . ?
C54 H54 0.9500 . ?
C55 C56 1.356(14) . ?
C55 H55 0.9500 . ?
C56 H56 0.9500 . ?
C57 C58 1.351(11) . ?
C57 C62 1.380(13) . ?
C57 B1 1.609(13) . ?
C58 C59 1.393(13) . ?
C58 H58 0.9500 . ?
C59 C60 1.301(13) . ?
C59 H59 0.9500 . ?
C60 C61 1.364(14) . ?
C60 H60 0.9500 . ?
C61 C62 1.414(14) . ?
C61 H61 0.9500 . ?
C62 H62 0.9500 . ?
C63 C68 1.375(10) . ?
C63 C64 1.381(10) . ?
C63 B2 1.607(12) . ?
C64 C65 1.356(11) . ?
C64 H64 0.9500 . ?
C65 C66 1.378(11) . ?
C65 H65 0.9500 . ?
C66 C67 1.391(11) . ?
C66 H66 0.9500 . ?
C67 C68 1.397(11) . ?
C67 H67 0.9500 . ?
C68 H68 0.9500 . ?
C69 C74 1.396(9) . ?
C69 C70 1.409(10) . ?
C69 B2 1.656(11) . ?
C70 C71 1.398(10) . ?
C70 H70 0.9500 . ?
C71 C72 1.362(11) . ?
C71 H71 0.9500 . ?
C72 C73 1.376(11) . ?
C72 H72 0.9500 . ?
C73 C74 1.373(10) . ?
C73 H73 0.9500 . ?
C74 H74 0.9500 . ?
C75 C76 1.378(9) . ?
C75 C80 1.415(9) . ?
C75 B2 1.659(10) . ?
C76 C77 1.405(9) . ?
C76 H76 0.9500 . ?
C77 C78 1.372(9) . ?
C77 H77 0.9500 . ?
C78 C79 1.380(10) . ?
C78 H78 0.9500 . ?
C79 C80 1.373(9) . ?
C79 H79 0.9500 . ?
C80 H80 0.9500 . ?
C81 C82 1.395(10) . ?
C81 C86 1.411(9) . ?
C81 B2 1.639(10) . ?
C82 C83 1.392(10) . ?
C82 H82 0.9500 . ?
C83 C84 1.347(10) . ?
C83 H83 0.9500 . ?
C84 C85 1.367(11) . ?
C84 H84 0.9500 . ?
C85 C86 1.381(10) . ?
C85 H85 0.9500 . ?
C86 H86 0.9500 . ?

loop_
_platon_squeeze_void_nr
_platon_squeeze_void_average_x
_platon_squeeze_void_average_y
_platon_squeeze_void_average_z
_platon_squeeze_void_volume
_platon_squeeze_void_count_electrons
_platon_squeeze_void_content
1 0.000 0.000 0.000 435 110 'corresponds to 2 MeNO2 and 1 Et2O molecules '
2 0.822 0.505 0.079 33 2 'due to possible disorderes of solvent molecules '
3 0.000 0.500 0.500 435 110 'corresponds to 2 MeNO2 and 1 Et2O molecules '
4 0.178 0.005 0.420 33 2 'due to possible disorderes of solvent molecules '
5 0.822 0.995 0.579 33 2 'due to possible disorderes of solvent molecules '
6 0.178 0.495 0.920 33 2 'due to possible disorderes of solvent molecules '
